data_7053380
loop_
_publ_author_name
'Patra, Subrata'
'Maity, Debdeep'
'Sen, Anik'
'Suresh, E.'
'Ganguly, Bishwajit'
'Paul, Parimal'

_publ_section_title
;
 Effect of steric crowding on ion selectivity for calix-crown hybrid
 ionophores: experimental, molecular modeling and crystallographic studies
;
_journal_issue 12
_journal_name_full 'New Journal of Chemistry'
_journal_page_first 2796
_journal_paper_doi 10.1039/b9nj00587k
_journal_volume 34
_journal_year 2010
_chemical_formula_sum 'C49 H57 N O8 S'
_chemical_formula_weight 820.02
_chemical_name_systematic
;
?
;
_space_group_IT_number 4
_symmetry_cell_setting monoclinic
_symmetry_space_group_name_Hall 'P 2yb'
_symmetry_space_group_name_H-M 'P 1 21 1'
_atom_sites_solution_hydrogens geom
_atom_sites_solution_primary direct
_atom_sites_solution_secondary difmap
_audit_creation_method SHELXL-97
_cell_angle_alpha 90.00
_cell_angle_beta 104.276(2)
_cell_angle_gamma 90.00
_cell_formula_units_Z 4
_cell_length_a 16.9671(12)
_cell_length_b 10.0972(7)
_cell_length_c 25.6043(19)
_cell_measurement_temperature 100(2)
_cell_volume 4251.1(5)
_computing_cell_refinement 'BRUKER SMART'
_computing_data_collection 'BRUKER SMART'
_computing_data_reduction 'BRUKER SAINT'
_computing_molecular_graphics ORTEP
_computing_structure_refinement 'SHELXL-97 (Sheldrick, 1997)'
_computing_structure_solution 'SHELXS-97 (Sheldrick, 1990)'
_diffrn_ambient_temperature 100(2)
_diffrn_measured_fraction_theta_full 0.997
_diffrn_measured_fraction_theta_max 0.997
_diffrn_measurement_device_type 'BRUKER SMART APEX CCD DIFFRACTOMETER'
_diffrn_measurement_method 'OMEGA-PHI SCAN'
_diffrn_radiation_monochromator graphite
_diffrn_radiation_source 'fine-focus sealed tube'
_diffrn_radiation_type MoK\a
_diffrn_radiation_wavelength 0.71073
_diffrn_reflns_av_R_equivalents 0.0722
_diffrn_reflns_av_sigmaI/netI 0.0989
_diffrn_reflns_limit_h_max 20
_diffrn_reflns_limit_h_min -11
_diffrn_reflns_limit_k_max 12
_diffrn_reflns_limit_k_min -11
_diffrn_reflns_limit_l_max 30
_diffrn_reflns_limit_l_min -30
_diffrn_reflns_number 21383
_diffrn_reflns_theta_full 25.00
_diffrn_reflns_theta_max 25.00
_diffrn_reflns_theta_min 1.64
_exptl_absorpt_coefficient_mu 0.133
_exptl_absorpt_correction_T_max 0.9714
_exptl_absorpt_correction_T_min 0.9390
_exptl_absorpt_correction_type multi-scan
_exptl_absorpt_process_details 'BRUKER SADABS'
_exptl_crystal_colour Colourless
_exptl_crystal_density_diffrn 1.281
_exptl_crystal_density_method 'not measured'
_exptl_crystal_description BLOCKS
_exptl_crystal_F_000 1752
_exptl_crystal_size_max 0.48
_exptl_crystal_size_mid 0.34
_exptl_crystal_size_min 0.22
_refine_diff_density_max 0.994
_refine_diff_density_min -0.336
_refine_diff_density_rms 0.065
_refine_ls_abs_structure_details 'Flack H D (1983), Acta Cryst. A39, 876-881'
_refine_ls_abs_structure_Flack 0.17(12)
_refine_ls_extinction_method none
_refine_ls_goodness_of_fit_ref 1.076
_refine_ls_hydrogen_treatment constr
_refine_ls_matrix_type full
_refine_ls_number_parameters 1069
_refine_ls_number_reflns 7930
_refine_ls_number_restraints 1
_refine_ls_restrained_S_all 1.076
_refine_ls_R_factor_all 0.0914
_refine_ls_R_factor_gt 0.0649
_refine_ls_shift/su_max 0.000
_refine_ls_shift/su_mean 0.000
_refine_ls_structure_factor_coef Fsqd
_refine_ls_weighting_details 'calc w=1/[\s^2^(Fo^2^)+(0.0576P)^2^+0.0000P] where P=(Fo^2^+2Fc^2^)/3'
_refine_ls_weighting_scheme calc
_refine_ls_wR_factor_gt 0.1264
_refine_ls_wR_factor_ref 0.1367
_reflns_number_gt 6064
_reflns_number_total 7930
_reflns_threshold_expression >2sigma(I)
_cod_data_source_file b9nj00587k.txt
_cod_data_source_block compound1
_cod_depositor_comments
;
The following automatic conversions were performed:

'_symmetry_cell_setting' value 'Monoclinic' changed to 'monoclinic'
according to /home/saulius/struct/CIF-dictionaries/cif_core.dic
dictionary named 'cif_core.dic' version 2.4.2 from
2011-04-26.

'_exptl_absorpt_correction_type' value 'MULTI-SCAN'
changed to 'multi-scan' according to
/home/saulius/struct/CIF-dictionaries/cif_core.dic dictionary named
'cif_core.dic' version 2.4.2 from 2011-04-26.

Automatic conversion script
Id: cif_fix_values 1891 2012-01-12 08:04:46Z andrius 
;
_cod_original_sg_symbol_H-M P21
_cod_database_code 7053380

loop_
_symmetry_equiv_pos_as_xyz
'x, y, z'
'-x, y+1/2, -z'

loop_
_atom_site_label
_atom_site_type_symbol
_atom_site_fract_x
_atom_site_fract_y
_atom_site_fract_z
_atom_site_U_iso_or_equiv
_atom_site_adp_type
_atom_site_occupancy
_atom_site_calc_flag
_atom_site_refinement_flags
S1 S 0.93969(10) 0.84321(15) 0.00131(6) 0.0199(4) Uani 1 d .
N1 N 0.9821(3) 0.8748(5) 0.06364(18) 0.0187(11) Uani 1 d .
O1 O 1.0057(2) 0.9562(4) 0.37516(14) 0.0164(9) Uani 1 d .
O2 O 1.0658(2) 0.5511(4) 0.33537(15) 0.0195(9) Uani 1 d .
O3 O 1.1326(2) 0.8657(4) 0.26569(14) 0.0195(9) Uani 1 d .
O4 O 1.1531(2) 0.9139(4) 0.13276(15) 0.0204(10) Uani 1 d .
O5 O 0.8487(3) 0.7778(4) 0.12116(15) 0.0267(11) Uani 1 d .
O6 O 0.8694(2) 0.7509(4) 0.24085(14) 0.0161(9) Uani 1 d .
O7 O 0.9955(3) 0.8733(5) -0.03086(16) 0.0311(11) Uani 1 d .
O8 O 0.9066(3) 0.7130(4) -0.00085(16) 0.0245(10) Uani 1 d .
C1 C 0.9880(4) 1.0180(6) 0.3251(2) 0.0173(13) Uani 1 d .
C2 C 0.9071(3) 1.0216(5) 0.2935(2) 0.0151(13) Uani 1 d .
C3 C 0.8926(4) 1.0927(6) 0.2454(2) 0.0225(15) Uani 1 d .
H3 H 0.8399 1.0973 0.2237 0.027 Uiso 1 calc R
C4 C 0.9547(4) 1.1569(5) 0.2291(2) 0.0200(14) Uani 1 d .
H4 H 0.9434 1.2066 0.1976 0.024 Uiso 1 calc R
C5 C 1.0333(4) 1.1462(5) 0.2601(2) 0.0233(15) Uani 1 d .
H5 H 1.0751 1.1872 0.2487 0.028 Uiso 1 calc R
C6 C 1.0514(4) 1.0752(6) 0.3083(2) 0.0186(14) Uani 1 d .
C7 C 1.1387(4) 1.0677(6) 0.3423(2) 0.0211(14) Uani 1 d .
H7A H 1.1731 1.1136 0.3230 0.025 Uiso 1 calc R
H7B H 1.1418 1.1160 0.3755 0.025 Uiso 1 calc R
C8 C 1.1742(3) 0.9314(6) 0.3569(2) 0.0182(14) Uani 1 d .
C9 C 1.2153(4) 0.9035(6) 0.4095(2) 0.0199(14) Uani 1 d .
H9 H 1.2173 0.9676 0.4359 0.024 Uiso 1 calc R
C10 C 1.2530(4) 0.7839(6) 0.4240(2) 0.0229(15) Uani 1 d .
H10 H 1.2803 0.7672 0.4596 0.028 Uiso 1 calc R
C11 C 1.2496(4) 0.6886(6) 0.3844(2) 0.0218(15) Uani 1 d .
H11 H 1.2762 0.6084 0.3939 0.026 Uiso 1 calc R
C12 C 1.2083(3) 0.7087(6) 0.3316(2) 0.0156(13) Uani 1 d .
C13 C 1.1732(3) 0.8328(6) 0.3176(2) 0.0167(13) Uani 1 d .
C14 C 1.2053(3) 0.5963(6) 0.2913(2) 0.0193(14) Uani 1 d .
H14A H 1.2380 0.6224 0.2668 0.023 Uiso 1 calc R
H14B H 1.2313 0.5195 0.3110 0.023 Uiso 1 calc R
C15 C 1.1221(4) 0.5537(5) 0.2575(2) 0.0154(13) Uani 1 d .
C16 C 1.1103(4) 0.5258(5) 0.2033(2) 0.0155(13) Uani 1 d .
H16 H 1.1543 0.5322 0.1879 0.019 Uiso 1 calc R
C17 C 1.0361(4) 0.4891(5) 0.1714(2) 0.0158(13) Uani 1 d .
H17 H 1.0302 0.4711 0.1350 0.019 Uiso 1 calc R
C18 C 0.9701(4) 0.4793(5) 0.1941(2) 0.0145(13) Uani 1 d .
H18 H 0.9192 0.4579 0.1725 0.017 Uiso 1 calc R
C19 C 0.9792(4) 0.5010(5) 0.2486(2) 0.0151(13) Uani 1 d .
C20 C 1.0562(3) 0.5353(5) 0.2803(2) 0.0132(12) Uani 1 d .
C21 C 0.9077(4) 0.4773(6) 0.2738(2) 0.0200(14) Uani 1 d .
H21A H 0.8596 0.4626 0.2448 0.024 Uiso 1 calc R
H21B H 0.9181 0.3960 0.2945 0.024 Uiso 1 calc R
C22 C 0.8881(3) 0.5839(6) 0.3099(2) 0.0167(13) Uani 1 d .
C23 C 0.8867(3) 0.5522(6) 0.3629(2) 0.0204(14) Uani 1 d .
H23 H 0.9018 0.4674 0.3758 0.025 Uiso 1 calc R
C24 C 0.8637(4) 0.6428(6) 0.3965(2) 0.0220(14) Uani 1 d .
H24 H 0.8596 0.6180 0.4307 0.026 Uiso 1 calc R
C25 C 0.8470(3) 0.7711(6) 0.3786(2) 0.0197(14) Uani 1 d .
H25 H 0.8322 0.8332 0.4013 0.024 Uiso 1 calc R
C26 C 0.8518(3) 0.8089(6) 0.3275(2) 0.0168(13) Uani 1 d .
C27 C 0.8686(3) 0.7133(6) 0.2930(2) 0.0138(13) Uani 1 d .
C28 C 0.8379(4) 0.9532(6) 0.3097(2) 0.0205(14) Uani 1 d .
H28A H 0.7905 0.9568 0.2794 0.025 Uiso 1 calc R
H28B H 0.8251 1.0031 0.3389 0.025 Uiso 1 calc R
C29 C 0.9887(4) 1.0339(7) 0.4173(2) 0.0301(16) Uani 1 d .
H29A H 0.9311 1.0283 0.4158 0.036 Uiso 1 calc R
H29B H 1.0015 1.1258 0.4121 0.036 Uiso 1 calc R
C30 C 1.0355(5) 0.9894(8) 0.4701(3) 0.046(2) Uani 1 d .
H30A H 1.0131 1.0327 0.4970 0.055 Uiso 1 calc R
H30B H 1.0906 1.0220 0.4749 0.055 Uiso 1 calc R
C31 C 1.0408(4) 0.8474(8) 0.4826(3) 0.0410(19) Uani 1 d .
H31A H 0.9880 0.8147 0.4834 0.062 Uiso 1 calc R
H31B H 1.0778 0.8336 0.5171 0.062 Uiso 1 calc R
H31C H 1.0600 0.8009 0.4555 0.062 Uiso 1 calc R
C32 C 1.0999(4) 0.4373(6) 0.3669(2) 0.0211(14) Uani 1 d .
H32A H 1.1523 0.4155 0.3604 0.025 Uiso 1 calc R
H32B H 1.0641 0.3616 0.3569 0.025 Uiso 1 calc R
C33 C 1.1094(4) 0.4692(6) 0.4250(2) 0.0247(15) Uani 1 d .
H33A H 1.0561 0.4807 0.4319 0.030 Uiso 1 calc R
H33B H 1.1388 0.5519 0.4334 0.030 Uiso 1 calc R
C34 C 1.1548(4) 0.3607(7) 0.4612(2) 0.0356(17) Uani 1 d .
H34A H 1.1251 0.2791 0.4536 0.053 Uiso 1 calc R
H34B H 1.1603 0.3846 0.4982 0.053 Uiso 1 calc R
H34C H 1.2078 0.3497 0.4547 0.053 Uiso 1 calc R
C35 C 1.1740(3) 0.8529(6) 0.2237(2) 0.0185(13) Uani 1 d .
H35A H 1.1637 0.7663 0.2070 0.022 Uiso 1 calc R
H35B H 1.2322 0.8629 0.2382 0.022 Uiso 1 calc R
C36 C 1.1424(4) 0.9592(6) 0.1833(2) 0.0194(14) Uani 1 d .
H36A H 1.0853 0.9756 0.1809 0.023 Uiso 1 calc R
H36B H 1.1723 1.0409 0.1937 0.023 Uiso 1 calc R
C37 C 1.1158(4) 0.9975(6) 0.0887(2) 0.0220(14) Uani 1 d .
H37A H 1.1313 0.9667 0.0567 0.026 Uiso 1 calc R
H37B H 1.1372 1.0864 0.0963 0.026 Uiso 1 calc R
C38 C 1.0234(4) 1.0039(6) 0.0763(2) 0.0201(14) Uani 1 d .
H38A H 1.0080 1.0418 0.1072 0.024 Uiso 1 calc R
H38B H 1.0041 1.0630 0.0460 0.024 Uiso 1 calc R
C39 C 0.9817(4) 0.7818(6) 0.1071(2) 0.0182(13) Uani 1 d .
H39A H 1.0375 0.7699 0.1276 0.022 Uiso 1 calc R
H39B H 0.9630 0.6969 0.0909 0.022 Uiso 1 calc R
C40 C 0.9319(4) 0.8157(6) 0.1456(2) 0.0224(14) Uani 1 d .
H40A H 0.9519 0.7685 0.1792 0.027 Uiso 1 calc R
H40B H 0.9350 0.9100 0.1530 0.027 Uiso 1 calc R
C41 C 0.7927(4) 0.8104(7) 0.1519(2) 0.0266(16) Uani 1 d .
H41A H 0.7382 0.8049 0.1287 0.032 Uiso 1 calc R
H41B H 0.8018 0.9017 0.1637 0.032 Uiso 1 calc R
C42 C 0.7967(4) 0.7254(7) 0.2006(2) 0.0261(15) Uani 1 d .
H42A H 0.7500 0.7433 0.2150 0.031 Uiso 1 calc R
H42B H 0.7950 0.6328 0.1903 0.031 Uiso 1 calc R
C43 C 0.8582(4) 0.9565(6) -0.0189(2) 0.0185(14) Uani 1 d .
C44 C 0.8640(4) 1.0604(6) -0.0534(2) 0.0201(14) Uani 1 d .
H44 H 0.9112 1.0724 -0.0652 0.024 Uiso 1 calc R
C45 C 0.7986(4) 1.1463(6) -0.0699(2) 0.0264(16) Uani 1 d .
H45 H 0.8018 1.2152 -0.0934 0.032 Uiso 1 calc R
C46 C 0.7286(4) 1.1306(6) -0.0519(2) 0.0214(14) Uani 1 d .
C47 C 0.7239(4) 1.0266(6) -0.0174(2) 0.0201(14) Uani 1 d .
H47 H 0.6766 1.0147 -0.0058 0.024 Uiso 1 calc R
C48 C 0.7885(4) 0.9402(6) -0.0001(2) 0.0218(14) Uani 1 d .
H48 H 0.7854 0.8722 0.0238 0.026 Uiso 1 calc R
C49 C 0.6582(4) 1.2260(7) -0.0696(3) 0.0313(17) Uani 1 d .
H49A H 0.6081 1.1808 -0.0705 0.047 Uiso 1 calc R
H49B H 0.6572 1.2592 -0.1048 0.047 Uiso 1 calc R
H49C H 0.6647 1.2984 -0.0446 0.047 Uiso 1 calc R
S2 S 0.57812(12) 0.61542(17) 1.02527(7) 0.0335(4) Uani 1 d .
O9 O 0.5100(2) 0.5253(4) 0.63036(15) 0.0187(9) Uani 1 d .
O10 O 0.4164(2) 0.9340(4) 0.65742(15) 0.0185(9) Uani 1 d .
O11 O 0.3917(3) 0.6336(4) 0.72681(17) 0.0294(11) Uani 1 d .
O12 O 0.4140(3) 0.6328(4) 0.86910(15) 0.0256(10) Uani 1 d .
O13 O 0.6860(3) 0.6763(5) 0.8645(2) 0.0520(15) Uani 1 d .
O14 O 0.6242(2) 0.7872(4) 0.76186(15) 0.0200(9) Uani 1 d .
O15 O 0.6054(3) 0.7458(5) 1.04321(18) 0.0501(15) Uani 1 d .
O16 O 0.5096(3) 0.5574(6) 1.03990(19) 0.0496(15) Uani 1 d .
N2 N 0.5568(3) 0.6197(5) 0.96022(19) 0.0273(13) Uani 1 d .
C50 C 0.5256(3) 0.4731(5) 0.6818(2) 0.0142(13) Uani 1 d .
C51 C 0.4635(4) 0.4057(5) 0.6966(2) 0.0172(13) Uani 1 d .
C52 C 0.4799(3) 0.3481(6) 0.7473(2) 0.0184(13) Uani 1 d .
H52 H 0.4400 0.2977 0.7571 0.022 Uiso 1 calc R
C53 C 0.5543(4) 0.3641(6) 0.7834(2) 0.0217(14) Uani 1 d .
H53 H 0.5650 0.3230 0.8169 0.026 Uiso 1 calc R
C54 C 0.6126(4) 0.4415(6) 0.7694(2) 0.0199(14) Uani 1 d .
H54 H 0.6612 0.4581 0.7947 0.024 Uiso 1 calc R
C55 C 0.5999(4) 0.4953(6) 0.7177(2) 0.0172(13) Uani 1 d .
C56 C 0.6679(4) 0.5748(6) 0.7020(2) 0.0231(15) Uani 1 d .
H56A H 0.7123 0.5849 0.7339 0.028 Uiso 1 calc R
H56B H 0.6882 0.5227 0.6762 0.028 Uiso 1 calc R
C57 C 0.6457(3) 0.7094(6) 0.6782(2) 0.0170(13) Uani 1 d .
C58 C 0.6483(4) 0.7372(6) 0.6254(2) 0.0226(15) Uani 1 d .
H58 H 0.6661 0.6725 0.6052 0.027 Uiso 1 calc R
C59 C 0.6249(3) 0.8591(6) 0.6026(2) 0.0206(14) Uani 1 d .
H59 H 0.6273 0.8766 0.5674 0.025 Uiso 1 calc R
C60 C 0.5977(4) 0.9556(6) 0.6326(2) 0.0234(15) Uani 1 d .
H60 H 0.5805 1.0369 0.6167 0.028 Uiso 1 calc R
C61 C 0.5958(3) 0.9330(6) 0.6859(2) 0.0171(13) Uani 1 d .
C62 C 0.6224(3) 0.8105(6) 0.7081(2) 0.0166(14) Uani 1 d .
C63 C 0.5679(4) 1.0408(6) 0.7181(3) 0.0281(16) Uani 1 d .
H63A H 0.5513 1.1167 0.6948 0.034 Uiso 1 calc R
H63B H 0.6138 1.0679 0.7468 0.034 Uiso 1 calc R
C64 C 0.4976(4) 1.0029(5) 0.7431(2) 0.0181(14) Uani 1 d .
C65 C 0.5054(4) 1.0247(6) 0.7981(2) 0.0232(14) Uani 1 d .
H65 H 0.5536 1.0587 0.8194 0.028 Uiso 1 calc R
C66 C 0.4415(4) 0.9957(6) 0.8208(3) 0.0270(16) Uani 1 d .
H66 H 0.4462 1.0119 0.8572 0.032 Uiso 1 calc R
C67 C 0.3702(4) 0.9422(6) 0.7891(2) 0.0219(15) Uani 1 d .
H67 H 0.3275 0.9220 0.8046 0.026 Uiso 1 calc R
C68 C 0.3617(4) 0.9187(6) 0.7349(2) 0.0188(14) Uani 1 d .
C69 C 0.4256(4) 0.9542(5) 0.7122(2) 0.0166(13) Uani 1 d .
C70 C 0.2840(4) 0.8608(6) 0.7010(2) 0.0244(15) Uani 1 d .
H70A H 0.2538 0.9323 0.6797 0.029 Uiso 1 calc R
H70B H 0.2520 0.8307 0.7253 0.029 Uiso 1 calc R
C71 C 0.2883(4) 0.7464(6) 0.6624(2) 0.0176(14) Uani 1 d .
C72 C 0.2387(4) 0.7514(6) 0.6099(2) 0.0257(15) Uani 1 d .
H72 H 0.2054 0.8247 0.5991 0.031 Uiso 1 calc R
C73 C 0.2383(4) 0.6494(6) 0.5739(2) 0.0249(15) Uani 1 d .
H73 H 0.2059 0.6545 0.5390 0.030 Uiso 1 calc R
C74 C 0.2866(4) 0.5397(6) 0.5905(2) 0.0209(14) Uani 1 d .
H74 H 0.2865 0.4713 0.5662 0.025 Uiso 1 calc R
C75 C 0.3356(3) 0.5290(6) 0.6429(2) 0.0166(13) Uani 1 d .
C76 C 0.3355(3) 0.6340(6) 0.6771(2) 0.0175(13) Uani 1 d .
C77 C 0.3794(4) 0.3981(6) 0.6595(2) 0.0202(14) Uani 1 d .
H77A H 0.3458 0.3446 0.6769 0.024 Uiso 1 calc R
H77B H 0.3833 0.3517 0.6270 0.024 Uiso 1 calc R
C78 C 0.5277(4) 0.4391(7) 0.5909(2) 0.0331(17) Uani 1 d .
H78A H 0.5135 0.3492 0.5982 0.040 Uiso 1 calc R
H78B H 0.5856 0.4416 0.5932 0.040 Uiso 1 calc R
C79 C 0.4833(7) 0.4760(8) 0.5365(3) 0.066(3) Uani 1 d .
H79A H 0.5128 0.4385 0.5120 0.080 Uiso 1 calc R
H79B H 0.4313 0.4307 0.5295 0.080 Uiso 1 calc R
C80 C 0.4667(5) 0.6092(8) 0.5209(3) 0.052(2) Uani 1 d .
H80A H 0.4497 0.6560 0.5488 0.078 Uiso 1 calc R
H80B H 0.4242 0.6124 0.4882 0.078 Uiso 1 calc R
H80C H 0.5149 0.6497 0.5149 0.078 Uiso 1 calc R
C81 C 0.3822(4) 1.0453(6) 0.6256(2) 0.0288(16) Uani 1 d .
H81A H 0.4184 1.1208 0.6346 0.035 Uiso 1 calc R
H81B H 0.3305 1.0685 0.6329 0.035 Uiso 1 calc R
C82 C 0.3701(4) 1.0115(7) 0.5669(2) 0.0292(16) Uani 1 d .
H82A H 0.3350 0.9345 0.5584 0.035 Uiso 1 calc R
H82B H 0.4221 0.9893 0.5598 0.035 Uiso 1 calc R
C83 C 0.3320(4) 1.1269(7) 0.5309(2) 0.0366(18) Uani 1 d .
H83A H 0.2798 1.1472 0.5371 0.055 Uiso 1 calc R
H83B H 0.3255 1.1029 0.4938 0.055 Uiso 1 calc R
H83C H 0.3667 1.2030 0.5391 0.055 Uiso 1 calc R
C84 C 0.3652(4) 0.6046(6) 0.7721(2) 0.0284(16) Uani 1 d .
H84A H 0.3479 0.5129 0.7715 0.034 Uiso 1 calc R
H84B H 0.3198 0.6610 0.7742 0.034 Uiso 1 calc R
C85 C 0.4372(4) 0.6294(7) 0.8199(2) 0.0324(17) Uani 1 d .
H85A H 0.4772 0.5600 0.8214 0.039 Uiso 1 calc R
H85B H 0.4623 0.7131 0.8147 0.039 Uiso 1 calc R
C86 C 0.4310(4) 0.5187(7) 0.9025(3) 0.0282(16) Uani 1 d .
H86A H 0.4126 0.4408 0.8807 0.034 Uiso 1 calc R
H86B H 0.4003 0.5240 0.9297 0.034 Uiso 1 calc R
C87 C 0.5199(4) 0.5020(6) 0.9300(3) 0.0294(16) Uani 1 d .
H87A H 0.5258 0.4275 0.9546 0.035 Uiso 1 calc R
H87B H 0.5493 0.4810 0.9031 0.035 Uiso 1 calc R
C88 C 0.5991(5) 0.7113(7) 0.9305(3) 0.048(2) Uani 1 d .
H88A H 0.6121 0.7921 0.9513 0.058 Uiso 1 calc R
H88B H 0.5617 0.7343 0.8966 0.058 Uiso 1 calc R
C89 C 0.6784(5) 0.6566(8) 0.9186(3) 0.047(2) Uani 1 d .
H89A H 0.7244 0.6984 0.9432 0.056 Uiso 1 calc R
H89B H 0.6816 0.5624 0.9262 0.056 Uiso 1 calc R
C90 C 0.6960(6) 0.8045(8) 0.8544(3) 0.063(3) Uani 1 d .
H90A H 0.7458 0.8363 0.8785 0.076 Uiso 1 calc R
H90B H 0.6511 0.8550 0.8615 0.076 Uiso 1 calc R
C91 C 0.7000(4) 0.8274(6) 0.7969(2) 0.0245(15) Uani 1 d .
H91A H 0.7098 0.9204 0.7914 0.029 Uiso 1 calc R
H91B H 0.7443 0.7765 0.7892 0.029 Uiso 1 calc R
C92 C 0.6610(4) 0.5070(7) 1.0472(2) 0.0268(16) Uani 1 d .
C93 C 0.7386(4) 0.5464(6) 1.0454(2) 0.0232(15) Uani 1 d .
H93 H 0.7477 0.6332 1.0362 0.028 Uiso 1 calc R
C94 C 0.8024(4) 0.4579(6) 1.0573(2) 0.0232(15) Uani 1 d .
H94 H 0.8538 0.4849 1.0550 0.028 Uiso 1 calc R
C95 C 0.7907(4) 0.3285(5) 1.0727(2) 0.0155(13) Uani 1 d .
C96 C 0.7137(4) 0.2943(6) 1.0782(2) 0.0212(14) Uani 1 d .
H96 H 0.7061 0.2109 1.0915 0.025 Uiso 1 calc R
C97 C 0.6485(4) 0.3795(6) 1.0645(2) 0.0255(15) Uani 1 d .
H97 H 0.5970 0.3524 1.0667 0.031 Uiso 1 calc R
C98 C 0.8592(4) 0.2303(6) 1.0832(2) 0.0243(15) Uani 1 d .
H98A H 0.8470 0.1586 1.1045 0.036 Uiso 1 calc R
H98B H 0.9085 0.2731 1.1022 0.036 Uiso 1 calc R
H98C H 0.8660 0.1965 1.0495 0.036 Uiso 1 calc R

loop_
_atom_site_aniso_label
_atom_site_aniso_U_11
_atom_site_aniso_U_22
_atom_site_aniso_U_33
_atom_site_aniso_U_23
_atom_site_aniso_U_13
_atom_site_aniso_U_12
S1 0.0242(9) 0.0188(8) 0.0174(8) -0.0007(7) 0.0061(7) 0.0059(7)
N1 0.023(3) 0.013(3) 0.020(3) 0.003(2) 0.005(2) 0.002(2)
O1 0.016(2) 0.017(2) 0.016(2) 0.0037(17) 0.0039(17) 0.0024(18)
O2 0.024(2) 0.018(2) 0.016(2) -0.0022(17) 0.0036(19) 0.0001(19)
O3 0.018(2) 0.023(2) 0.016(2) -0.0017(18) 0.0016(18) 0.0081(19)
O4 0.022(2) 0.020(2) 0.019(2) 0.0036(18) 0.0035(18) 0.0036(19)
O5 0.020(3) 0.040(3) 0.019(2) -0.002(2) 0.0027(19) -0.004(2)
O6 0.014(2) 0.021(2) 0.013(2) 0.0006(17) 0.0035(17) -0.0040(18)
O7 0.032(3) 0.042(3) 0.022(2) 0.002(2) 0.011(2) 0.010(2)
O8 0.034(3) 0.010(2) 0.026(2) -0.0075(18) 0.000(2) 0.008(2)
C1 0.018(3) 0.014(3) 0.022(3) 0.001(3) 0.009(3) 0.005(3)
C2 0.014(3) 0.010(3) 0.022(3) -0.006(2) 0.006(3) 0.002(3)
C3 0.026(4) 0.017(3) 0.019(3) -0.006(3) -0.004(3) 0.005(3)
C4 0.036(4) 0.006(3) 0.017(3) -0.002(2) 0.005(3) 0.003(3)
C5 0.038(4) 0.007(3) 0.026(4) -0.002(3) 0.010(3) -0.006(3)
C6 0.021(4) 0.014(3) 0.021(3) -0.007(3) 0.006(3) -0.002(3)
C7 0.021(4) 0.018(3) 0.025(4) -0.005(3) 0.007(3) -0.005(3)
C8 0.012(3) 0.019(3) 0.023(3) -0.005(3) 0.005(3) -0.008(3)
C9 0.019(4) 0.022(3) 0.018(3) -0.008(3) 0.003(3) -0.006(3)
C10 0.023(4) 0.027(4) 0.016(3) 0.003(3) 0.000(3) -0.003(3)
C11 0.018(4) 0.019(3) 0.030(4) 0.003(3) 0.008(3) 0.005(3)
C12 0.007(3) 0.021(3) 0.018(3) 0.000(3) 0.002(3) 0.002(3)
C13 0.014(3) 0.024(3) 0.012(3) 0.002(3) 0.003(3) -0.006(3)
C14 0.012(3) 0.023(3) 0.023(3) 0.004(3) 0.005(3) 0.007(3)
C15 0.014(3) 0.014(3) 0.019(3) 0.003(2) 0.006(3) 0.005(3)
C16 0.020(3) 0.011(3) 0.016(3) -0.001(2) 0.006(3) 0.007(3)
C17 0.023(4) 0.011(3) 0.013(3) 0.001(2) 0.004(3) 0.001(3)
C18 0.020(3) 0.006(3) 0.016(3) 0.003(2) 0.001(3) 0.000(2)
C19 0.021(3) 0.007(3) 0.015(3) 0.002(2) -0.001(3) 0.001(3)
C20 0.015(3) 0.008(3) 0.017(3) 0.001(2) 0.005(3) 0.004(2)
C21 0.022(4) 0.016(3) 0.020(3) 0.003(3) 0.001(3) -0.006(3)
C22 0.007(3) 0.024(4) 0.019(3) -0.002(3) 0.002(2) -0.008(3)
C23 0.013(3) 0.019(3) 0.029(4) 0.007(3) 0.005(3) 0.001(3)
C24 0.017(4) 0.031(4) 0.019(3) 0.003(3) 0.005(3) -0.001(3)
C25 0.009(3) 0.028(4) 0.021(3) -0.005(3) 0.002(3) -0.002(3)
C26 0.005(3) 0.020(3) 0.023(3) -0.001(3) -0.002(2) -0.001(3)
C27 0.004(3) 0.020(3) 0.018(3) -0.001(3) 0.005(2) -0.006(3)
C28 0.021(4) 0.020(3) 0.019(3) -0.006(3) 0.003(3) -0.002(3)
C29 0.039(4) 0.029(4) 0.024(4) -0.001(3) 0.011(3) 0.010(3)
C30 0.067(6) 0.047(5) 0.022(4) -0.010(4) 0.009(4) -0.002(4)
C31 0.047(5) 0.046(5) 0.027(4) 0.010(4) 0.003(3) 0.020(4)
C32 0.024(4) 0.014(3) 0.027(4) 0.002(3) 0.009(3) 0.002(3)
C33 0.025(4) 0.031(4) 0.018(3) -0.001(3) 0.003(3) -0.010(3)
C34 0.034(4) 0.049(5) 0.022(4) 0.007(3) 0.003(3) -0.005(4)
C35 0.019(3) 0.020(3) 0.014(3) -0.008(3) 0.000(3) -0.005(3)
C36 0.015(3) 0.019(3) 0.025(3) 0.001(3) 0.005(3) -0.001(3)
C37 0.027(4) 0.020(3) 0.019(3) 0.004(3) 0.005(3) 0.000(3)
C38 0.024(4) 0.020(3) 0.017(3) 0.000(3) 0.006(3) -0.001(3)
C39 0.019(3) 0.013(3) 0.023(3) -0.001(3) 0.005(3) -0.001(3)
C40 0.024(4) 0.018(3) 0.022(3) 0.002(3) 0.001(3) -0.003(3)
C41 0.021(4) 0.037(4) 0.020(3) -0.002(3) 0.002(3) 0.006(3)
C42 0.020(4) 0.038(4) 0.020(3) -0.003(3) 0.005(3) -0.010(3)
C43 0.023(4) 0.019(3) 0.015(3) -0.006(3) 0.006(3) 0.000(3)
C44 0.025(4) 0.024(3) 0.013(3) -0.003(3) 0.007(3) -0.004(3)
C45 0.040(4) 0.020(4) 0.016(3) 0.008(3) 0.002(3) -0.002(3)
C46 0.018(4) 0.032(4) 0.012(3) -0.007(3) -0.001(3) -0.005(3)
C47 0.009(3) 0.030(4) 0.021(3) -0.004(3) 0.003(3) 0.000(3)
C48 0.034(4) 0.015(3) 0.019(3) -0.001(3) 0.011(3) -0.005(3)
C49 0.026(4) 0.036(4) 0.029(4) 0.006(3) 0.004(3) 0.016(3)
S2 0.0424(12) 0.0315(10) 0.0223(9) 0.0026(8) 0.0000(8) 0.0167(9)
O9 0.015(2) 0.023(2) 0.018(2) -0.0015(18) 0.0048(18) 0.0012(19)
O10 0.025(2) 0.014(2) 0.018(2) -0.0023(17) 0.0057(18) -0.0018(18)
O11 0.024(3) 0.030(3) 0.032(3) -0.002(2) 0.002(2) 0.003(2)
O12 0.029(3) 0.029(3) 0.019(2) 0.003(2) 0.0055(19) 0.011(2)
O13 0.060(4) 0.046(4) 0.042(3) 0.003(3) -0.005(3) 0.002(3)
O14 0.016(2) 0.025(2) 0.019(2) 0.0021(18) 0.0030(18) -0.0064(19)
O15 0.066(4) 0.035(3) 0.031(3) -0.009(2) -0.022(3) 0.029(3)
O16 0.045(3) 0.068(4) 0.041(3) 0.017(3) 0.021(3) 0.026(3)
N2 0.034(3) 0.018(3) 0.026(3) 0.002(2) 0.000(2) 0.001(3)
C50 0.014(3) 0.013(3) 0.016(3) 0.001(2) 0.003(3) 0.010(3)
C51 0.020(3) 0.007(3) 0.024(3) -0.004(2) 0.004(3) 0.002(3)
C52 0.018(3) 0.014(3) 0.024(3) 0.002(3) 0.007(3) -0.001(3)
C53 0.030(4) 0.015(3) 0.018(3) 0.002(3) 0.003(3) 0.006(3)
C54 0.017(3) 0.016(3) 0.024(3) -0.006(3) 0.000(3) 0.001(3)
C55 0.015(3) 0.012(3) 0.024(3) 0.003(3) 0.005(3) 0.008(3)
C56 0.017(3) 0.028(4) 0.023(4) 0.002(3) 0.001(3) 0.005(3)
C57 0.003(3) 0.024(3) 0.023(3) 0.000(3) 0.001(3) -0.006(3)
C58 0.016(4) 0.031(4) 0.021(3) -0.007(3) 0.004(3) -0.004(3)
C59 0.014(3) 0.031(4) 0.018(3) 0.008(3) 0.007(3) -0.003(3)
C60 0.016(3) 0.025(4) 0.029(4) 0.009(3) 0.005(3) -0.008(3)
C61 0.014(3) 0.014(3) 0.023(3) 0.000(3) 0.003(3) -0.001(3)
C62 0.009(3) 0.027(4) 0.014(3) -0.002(3) 0.003(2) -0.009(3)
C63 0.030(4) 0.024(4) 0.029(4) 0.007(3) 0.005(3) -0.004(3)
C64 0.024(4) 0.005(3) 0.026(3) 0.000(3) 0.008(3) 0.005(3)
C65 0.022(4) 0.018(3) 0.025(4) 0.001(3) -0.003(3) 0.003(3)
C66 0.038(4) 0.021(4) 0.022(4) 0.001(3) 0.007(3) 0.006(3)
C67 0.024(4) 0.015(3) 0.032(4) 0.001(3) 0.017(3) -0.003(3)
C68 0.023(4) 0.011(3) 0.024(4) -0.004(3) 0.009(3) 0.006(3)
C69 0.022(4) 0.005(3) 0.024(3) -0.003(2) 0.009(3) 0.005(3)
C70 0.019(4) 0.024(4) 0.030(4) 0.002(3) 0.005(3) 0.006(3)
C71 0.013(3) 0.018(3) 0.024(3) 0.004(3) 0.008(3) -0.005(3)
C72 0.027(4) 0.024(4) 0.027(4) 0.009(3) 0.008(3) 0.006(3)
C73 0.024(4) 0.032(4) 0.019(3) 0.005(3) 0.004(3) 0.003(3)
C74 0.021(4) 0.026(4) 0.016(3) -0.003(3) 0.005(3) -0.005(3)
C75 0.007(3) 0.017(3) 0.025(3) 0.002(3) 0.004(3) -0.004(3)
C76 0.007(3) 0.022(3) 0.020(3) 0.000(3) -0.003(3) -0.003(3)
C77 0.017(3) 0.014(3) 0.030(4) -0.001(3) 0.005(3) -0.001(3)
C78 0.034(4) 0.035(4) 0.032(4) -0.003(3) 0.012(3) 0.005(3)
C79 0.132(9) 0.037(5) 0.026(4) -0.006(4) 0.011(5) 0.008(6)
C80 0.067(6) 0.057(6) 0.026(4) 0.002(4) 0.000(4) 0.016(5)
C81 0.033(4) 0.022(4) 0.030(4) 0.006(3) 0.006(3) 0.004(3)
C82 0.032(4) 0.028(4) 0.026(4) -0.003(3) 0.005(3) -0.012(3)
C83 0.043(5) 0.042(5) 0.021(4) 0.004(3) 0.001(3) -0.005(4)
C84 0.027(4) 0.017(3) 0.040(4) 0.008(3) 0.006(3) 0.002(3)
C85 0.022(4) 0.044(4) 0.032(4) -0.004(3) 0.009(3) 0.000(3)
C86 0.028(4) 0.027(4) 0.029(4) 0.009(3) 0.007(3) 0.009(3)
C87 0.032(4) 0.021(4) 0.034(4) 0.005(3) 0.006(3) -0.004(3)
C88 0.076(6) 0.024(4) 0.026(4) 0.011(3) -0.021(4) -0.029(4)
C89 0.056(6) 0.057(5) 0.026(4) 0.006(4) 0.008(4) -0.024(5)
C90 0.091(7) 0.035(5) 0.037(5) 0.003(4) -0.033(4) -0.023(5)
C91 0.019(4) 0.024(4) 0.030(4) 0.005(3) 0.005(3) -0.001(3)
C92 0.036(4) 0.031(4) 0.011(3) 0.000(3) 0.001(3) 0.008(3)
C93 0.033(4) 0.015(3) 0.020(3) 0.002(3) 0.005(3) -0.002(3)
C94 0.024(4) 0.028(4) 0.017(3) -0.003(3) 0.003(3) -0.009(3)
C95 0.021(3) 0.011(3) 0.015(3) -0.004(2) 0.004(3) -0.005(3)
C96 0.026(4) 0.018(3) 0.023(3) 0.003(3) 0.011(3) 0.000(3)
C97 0.025(4) 0.029(4) 0.021(3) 0.003(3) 0.003(3) 0.000(3)
C98 0.021(4) 0.025(4) 0.024(4) 0.000(3) 0.002(3) -0.003(3)

loop_
_atom_type_symbol
_atom_type_description
_atom_type_scat_dispersion_real
_atom_type_scat_dispersion_imag
_atom_type_scat_source
C C 0.0033 0.0016 'International Tables Vol C Tables 4.2.6.8 and 6.1.1.4'
H H 0.0000 0.0000 'International Tables Vol C Tables 4.2.6.8 and 6.1.1.4'
N N 0.0061 0.0033 'International Tables Vol C Tables 4.2.6.8 and 6.1.1.4'
O O 0.0106 0.0060 'International Tables Vol C Tables 4.2.6.8 and 6.1.1.4'
S S 0.1246 0.1234 'International Tables Vol C Tables 4.2.6.8 and 6.1.1.4'

loop_
_geom_angle_atom_site_label_1
_geom_angle_atom_site_label_2
_geom_angle_atom_site_label_3
_geom_angle
O8 S1 O7 118.9(3)
O8 S1 N1 107.2(2)
O7 S1 N1 109.3(3)
O8 S1 C43 108.2(3)
O7 S1 C43 105.9(3)
N1 S1 C43 106.7(2)
C39 N1 C38 119.5(5)
C39 N1 S1 122.9(4)
C38 N1 S1 117.6(4)
C1 O1 C29 114.5(4)
C20 O2 C32 114.1(4)
C13 O3 C35 118.9(4)
C36 O4 C37 113.4(4)
C41 O5 C40 114.5(4)
C27 O6 C42 115.7(4)
C6 C1 O1 117.8(5)
C6 C1 C2 122.3(5)
O1 C1 C2 119.9(5)
C3 C2 C1 117.0(5)
C3 C2 C28 119.9(5)
C1 C2 C28 123.0(5)
C4 C3 C2 121.7(6)
C4 C3 H3 119.2
C2 C3 H3 119.2
C5 C4 C3 119.3(5)
C5 C4 H4 120.3
C3 C4 H4 120.3
C4 C5 C6 121.4(6)
C4 C5 H5 119.3
C6 C5 H5 119.3
C1 C6 C5 118.2(6)
C1 C6 C7 121.7(5)
C5 C6 C7 120.1(5)
C8 C7 C6 117.3(5)
C8 C7 H7A 108.0
C6 C7 H7A 108.0
C8 C7 H7B 108.0
C6 C7 H7B 108.0
H7A C7 H7B 107.2
C9 C8 C13 117.7(5)
C9 C8 C7 120.0(5)
C13 C8 C7 122.1(5)
C10 C9 C8 122.0(6)
C10 C9 H9 119.0
C8 C9 H9 119.0
C9 C10 C11 118.7(6)
C9 C10 H10 120.7
C11 C10 H10 120.7
C12 C11 C10 122.3(6)
C12 C11 H11 118.9
C10 C11 H11 118.9
C11 C12 C13 117.9(5)
C11 C12 C14 118.6(5)
C13 C12 C14 123.4(5)
O3 C13 C12 123.0(5)
O3 C13 C8 115.7(5)
C12 C13 C8 121.3(5)
C15 C14 C12 117.7(5)
C15 C14 H14A 107.9
C12 C14 H14A 107.9
C15 C14 H14B 107.9
C12 C14 H14B 107.9
H14A C14 H14B 107.2
C16 C15 C20 117.4(5)
C16 C15 C14 120.8(5)
C20 C15 C14 121.7(5)
C17 C16 C15 122.6(5)
C17 C16 H16 118.7
C15 C16 H16 118.7
C16 C17 C18 119.0(5)
C16 C17 H17 120.5
C18 C17 H17 120.5
C19 C18 C17 120.8(5)
C19 C18 H18 119.6
C17 C18 H18 119.6
C18 C19 C20 118.7(5)
C18 C19 C21 119.9(5)
C20 C19 C21 121.2(5)
O2 C20 C15 120.3(5)
O2 C20 C19 118.4(5)
C15 C20 C19 121.2(5)
C22 C21 C19 117.8(5)
C22 C21 H21A 107.9
C19 C21 H21A 107.9
C22 C21 H21B 107.9
C19 C21 H21B 107.9
H21A C21 H21B 107.2
C27 C22 C23 117.2(5)
C27 C22 C21 123.4(5)
C23 C22 C21 119.3(5)
C24 C23 C22 121.9(6)
C24 C23 H23 119.0
C22 C23 H23 119.0
C23 C24 C25 118.9(5)
C23 C24 H24 120.6
C25 C24 H24 120.6
C24 C25 C26 121.2(5)
C24 C25 H25 119.4
C26 C25 H25 119.4
C25 C26 C27 118.7(5)
C25 C26 C28 120.3(5)
C27 C26 C28 121.0(5)
C26 C27 C22 121.8(5)
C26 C27 O6 118.3(5)
C22 C27 O6 119.8(5)
C2 C28 C26 116.5(5)
C2 C28 H28A 108.2
C26 C28 H28A 108.2
C2 C28 H28B 108.2
C26 C28 H28B 108.2
H28A C28 H28B 107.3
O1 C29 C30 111.5(5)
O1 C29 H29A 109.3
C30 C29 H29A 109.3
O1 C29 H29B 109.3
C30 C29 H29B 109.3
H29A C29 H29B 108.0
C29 C30 C31 119.5(6)
C29 C30 H30A 107.4
C31 C30 H30A 107.4
C29 C30 H30B 107.4
C31 C30 H30B 107.4
H30A C30 H30B 107.0
C30 C31 H31A 109.5
C30 C31 H31B 109.5
H31A C31 H31B 109.5
C30 C31 H31C 109.5
H31A C31 H31C 109.5
H31B C31 H31C 109.5
O2 C32 C33 108.5(5)
O2 C32 H32A 110.0
C33 C32 H32A 110.0
O2 C32 H32B 110.0
C33 C32 H32B 110.0
H32A C32 H32B 108.4
C32 C33 C34 111.6(5)
C32 C33 H33A 109.3
C34 C33 H33A 109.3
C32 C33 H33B 109.3
C34 C33 H33B 109.3
H33A C33 H33B 108.0
C33 C34 H34A 109.5
C33 C34 H34B 109.5
H34A C34 H34B 109.5
C33 C34 H34C 109.5
H34A C34 H34C 109.5
H34B C34 H34C 109.5
O3 C35 C36 107.3(5)
O3 C35 H35A 110.3
C36 C35 H35A 110.3
O3 C35 H35B 110.3
C36 C35 H35B 110.3
H35A C35 H35B 108.5
O4 C36 C35 107.1(4)
O4 C36 H36A 110.3
C35 C36 H36A 110.3
O4 C36 H36B 110.3
C35 C36 H36B 110.3
H36A C36 H36B 108.6
O4 C37 C38 115.0(4)
O4 C37 H37A 108.5
C38 C37 H37A 108.5
O4 C37 H37B 108.5
C38 C37 H37B 108.5
H37A C37 H37B 107.5
N1 C38 C37 114.6(5)
N1 C38 H38A 108.6
C37 C38 H38A 108.6
N1 C38 H38B 108.6
C37 C38 H38B 108.6
H38A C38 H38B 107.6
N1 C39 C40 117.9(5)
N1 C39 H39A 107.8
C40 C39 H39A 107.8
N1 C39 H39B 107.8
C40 C39 H39B 107.8
H39A C39 H39B 107.2
O5 C40 C39 107.8(5)
O5 C40 H40A 110.1
C39 C40 H40A 110.1
O5 C40 H40B 110.1
C39 C40 H40B 110.1
H40A C40 H40B 108.5
O5 C41 C42 115.4(5)
O5 C41 H41A 108.4
C42 C41 H41A 108.4
O5 C41 H41B 108.4
C42 C41 H41B 108.4
H41A C41 H41B 107.5
O6 C42 C41 110.6(5)
O6 C42 H42A 109.5
C41 C42 H42A 109.5
O6 C42 H42B 109.5
C41 C42 H42B 109.5
H42A C42 H42B 108.1
C44 C43 C48 120.6(6)
C44 C43 S1 120.0(4)
C48 C43 S1 119.4(4)
C43 C44 C45 119.2(6)
C43 C44 H44 120.4
C45 C44 H44 120.4
C46 C45 C44 120.8(5)
C46 C45 H45 119.6
C44 C45 H45 119.6
C45 C46 C47 119.2(6)
C45 C46 C49 120.3(6)
C47 C46 C49 120.5(5)
C48 C47 C46 121.1(5)
C48 C47 H47 119.5
C46 C47 H47 119.5
C47 C48 C43 119.1(5)
C47 C48 H48 120.5
C43 C48 H48 120.5
C46 C49 H49A 109.5
C46 C49 H49B 109.5
H49A C49 H49B 109.5
C46 C49 H49C 109.5
H49A C49 H49C 109.5
H49B C49 H49C 109.5
O16 S2 O15 120.8(3)
O16 S2 N2 106.9(3)
O15 S2 N2 106.2(3)
O16 S2 C92 107.3(3)
O15 S2 C92 107.4(3)
N2 S2 C92 107.7(3)
C50 O9 C78 114.8(4)
C69 O10 C81 113.0(4)
C84 O11 C76 118.6(5)
C85 O12 C86 117.3(5)
C90 O13 C89 111.4(6)
C62 O14 C91 111.7(4)
C87 N2 C88 115.5(5)
C87 N2 S2 118.6(4)
C88 N2 S2 122.0(4)
C55 C50 O9 120.0(5)
C55 C50 C51 121.9(5)
O9 C50 C51 117.9(5)
C50 C51 C52 118.1(5)
C50 C51 C77 121.2(5)
C52 C51 C77 120.6(5)
C53 C52 C51 121.2(5)
C53 C52 H52 119.4
C51 C52 H52 119.4
C54 C53 C52 119.4(5)
C54 C53 H53 120.3
C52 C53 H53 120.3
C53 C54 C55 121.0(6)
C53 C54 H54 119.5
C55 C54 H54 119.5
C50 C55 C54 118.0(5)
C50 C55 C56 122.0(5)
C54 C55 C56 120.0(5)
C57 C56 C55 116.7(5)
C57 C56 H56A 108.1
C55 C56 H56A 108.1
C57 C56 H56B 108.1
C55 C56 H56B 108.1
H56A C56 H56B 107.3
C62 C57 C58 117.9(6)
C62 C57 C56 121.2(5)
C58 C57 C56 120.8(5)
C59 C58 C57 121.1(6)
C59 C58 H58 119.4
C57 C58 H58 119.4
C58 C59 C60 119.6(5)
C58 C59 H59 120.2
C60 C59 H59 120.2
C59 C60 C61 121.2(6)
C59 C60 H60 119.4
C61 C60 H60 119.4
C62 C61 C60 117.6(5)
C62 C61 C63 122.1(5)
C60 C61 C63 120.3(5)
O14 C62 C61 118.8(5)
O14 C62 C57 118.8(5)
C61 C62 C57 122.3(5)
C61 C63 C64 115.4(5)
C61 C63 H63A 108.4
C64 C63 H63A 108.4
C61 C63 H63B 108.4
C64 C63 H63B 108.4
H63A C63 H63B 107.5
C69 C64 C65 119.1(5)
C69 C64 C63 121.4(5)
C65 C64 C63 119.4(6)
C66 C65 C64 120.1(6)
C66 C65 H65 120.0
C64 C65 H65 120.0
C65 C66 C67 119.8(6)
C65 C66 H66 120.1
C67 C66 H66 120.1
C68 C67 C66 121.0(6)
C68 C67 H67 119.5
C66 C67 H67 119.5
C67 C68 C69 118.3(6)
C67 C68 C70 120.4(5)
C69 C68 C70 121.3(5)
C64 C69 O10 119.9(5)
C64 C69 C68 121.6(5)
O10 C69 C68 118.4(5)
C68 C70 C71 119.3(5)
C68 C70 H70A 107.5
C71 C70 H70A 107.5
C68 C70 H70B 107.5
C71 C70 H70B 107.5
H70A C70 H70B 107.0
C76 C71 C72 117.5(5)
C76 C71 C70 123.8(5)
C72 C71 C70 118.6(5)
C73 C72 C71 121.1(6)
C73 C72 H72 119.5
C71 C72 H72 119.5
C74 C73 C72 119.3(6)
C74 C73 H73 120.4
C72 C73 H73 120.4
C73 C74 C75 121.6(6)
C73 C74 H74 119.2
C75 C74 H74 119.2
C76 C75 C74 117.2(5)
C76 C75 C77 124.6(5)
C74 C75 C77 117.9(5)
C75 C76 C71 123.3(5)
C75 C76 O11 118.1(5)
C71 C76 O11 118.2(5)
C51 C77 C75 116.8(5)
C51 C77 H77A 108.1
C75 C77 H77A 108.1
C51 C77 H77B 108.1
C75 C77 H77B 108.1
H77A C77 H77B 107.3
O9 C78 C79 111.9(6)
O9 C78 H78A 109.2
C79 C78 H78A 109.2
O9 C78 H78B 109.2
C79 C78 H78B 109.2
H78A C78 H78B 107.9
C80 C79 C78 122.2(7)
C80 C79 H79A 106.8
C78 C79 H79A 106.8
C80 C79 H79B 106.8
C78 C79 H79B 106.8
H79A C79 H79B 106.6
C79 C80 H80A 109.5
C79 C80 H80B 109.5
H80A C80 H80B 109.5
C79 C80 H80C 109.5
H80A C80 H80C 109.5
H80B C80 H80C 109.5
O10 C81 C82 109.2(5)
O10 C81 H81A 109.8
C82 C81 H81A 109.8
O10 C81 H81B 109.8
C82 C81 H81B 109.8
H81A C81 H81B 108.3
C81 C82 C83 111.3(5)
C81 C82 H82A 109.4
C83 C82 H82A 109.4
C81 C82 H82B 109.4
C83 C82 H82B 109.4
H82A C82 H82B 108.0
C82 C83 H83A 109.5
C82 C83 H83B 109.5
H83A C83 H83B 109.5
C82 C83 H83C 109.5
H83A C83 H83C 109.5
H83B C83 H83C 109.5
O11 C84 C85 106.1(5)
O11 C84 H84A 110.5
C85 C84 H84A 110.5
O11 C84 H84B 110.5
C85 C84 H84B 110.5
H84A C84 H84B 108.7
O12 C85 C84 112.2(5)
O12 C85 H85A 109.2
C84 C85 H85A 109.2
O12 C85 H85B 109.2
C84 C85 H85B 109.2
H85A C85 H85B 107.9
O12 C86 C87 113.8(5)
O12 C86 H86A 108.8
C87 C86 H86A 108.8
O12 C86 H86B 108.8
C87 C86 H86B 108.8
H86A C86 H86B 107.7
N2 C87 C86 113.7(5)
N2 C87 H87A 108.8
C86 C87 H87A 108.8
N2 C87 H87B 108.8
C86 C87 H87B 108.8
H87A C87 H87B 107.7
N2 C88 C89 115.5(6)
N2 C88 H88A 108.4
C89 C88 H88A 108.4
N2 C88 H88B 108.4
C89 C88 H88B 108.4
H88A C88 H88B 107.5
O13 C89 C88 115.4(6)
O13 C89 H89A 108.4
C88 C89 H89A 108.4
O13 C89 H89B 108.4
C88 C89 H89B 108.4
H89A C89 H89B 107.5
O13 C90 C91 112.0(6)
O13 C90 H90A 109.2
C91 C90 H90A 109.2
O13 C90 H90B 109.2
C91 C90 H90B 109.2
H90A C90 H90B 107.9
O14 C91 C90 108.6(5)
O14 C91 H91A 110.0
C90 C91 H91A 110.0
O14 C91 H91B 110.0
C90 C91 H91B 110.0
H91A C91 H91B 108.4
C93 C92 C97 119.7(6)
C93 C92 S2 120.1(5)
C97 C92 S2 120.2(5)
C94 C93 C92 120.5(6)
C94 C93 H93 119.8
C92 C93 H93 119.8
C93 C94 C95 120.8(6)
C93 C94 H94 119.6
C95 C94 H94 119.6
C96 C95 C94 117.7(6)
C96 C95 C98 121.5(5)
C94 C95 C98 120.8(5)
C97 C96 C95 122.3(6)
C97 C96 H96 118.8
C95 C96 H96 118.8
C96 C97 C92 118.8(6)
C96 C97 H97 120.6
C92 C97 H97 120.6
C95 C98 H98A 109.5
C95 C98 H98B 109.5
H98A C98 H98B 109.5
C95 C98 H98C 109.5
H98A C98 H98C 109.5
H98B C98 H98C 109.5

loop_
_geom_bond_atom_site_label_1
_geom_bond_atom_site_label_2
_geom_bond_distance
S1 O8 1.425(4)
S1 O7 1.433(4)
S1 N1 1.612(5)
S1 C43 1.771(6)
N1 C39 1.457(7)
N1 C38 1.478(7)
O1 C1 1.391(6)
O1 C29 1.420(7)
O2 C20 1.387(6)
O2 C32 1.441(7)
O3 C13 1.377(6)
O3 C35 1.426(6)
O4 C36 1.426(6)
O4 C37 1.427(6)
O5 C41 1.415(6)
O5 C40 1.447(7)
O6 C27 1.392(6)
O6 C42 1.422(7)
C1 C6 1.378(8)
C1 C2 1.411(8)
C2 C3 1.395(8)
C2 C28 1.507(8)
C3 C4 1.385(8)
C3 H3 0.9300
C4 C5 1.378(9)
C4 H4 0.9300
C5 C6 1.395(8)
C5 H5 0.9300
C6 C7 1.524(8)
C7 C8 1.512(8)
C7 H7A 0.9700
C7 H7B 0.9700
C8 C9 1.386(8)
C8 C13 1.413(7)
C9 C10 1.374(8)
C9 H9 0.9300
C10 C11 1.389(8)
C10 H10 0.9300
C11 C12 1.375(8)
C11 H11 0.9300
C12 C13 1.397(8)
C12 C14 1.528(8)
C14 C15 1.525(8)
C14 H14A 0.9700
C14 H14B 0.9700
C15 C16 1.380(7)
C15 C20 1.395(7)
C16 C17 1.372(8)
C16 H16 0.9300
C17 C18 1.388(7)
C17 H17 0.9300
C18 C19 1.382(7)
C18 H18 0.9300
C19 C20 1.402(8)
C19 C21 1.527(8)
C21 C22 1.510(8)
C21 H21A 0.9700
C21 H21B 0.9700
C22 C27 1.390(8)
C22 C23 1.399(8)
C23 C24 1.376(8)
C23 H23 0.9300
C24 C25 1.380(8)
C24 H24 0.9300
C25 C26 1.383(8)
C25 H25 0.9300
C26 C27 1.386(8)
C26 C28 1.527(8)
C28 H28A 0.9700
C28 H28B 0.9700
C29 C30 1.461(9)
C29 H29A 0.9700
C29 H29B 0.9700
C30 C31 1.467(10)
C30 H30A 0.9700
C30 H30B 0.9700
C31 H31A 0.9600
C31 H31B 0.9600
C31 H31C 0.9600
C32 C33 1.489(7)
C32 H32A 0.9700
C32 H32B 0.9700
C33 C34 1.517(9)
C33 H33A 0.9700
C33 H33B 0.9700
C34 H34A 0.9600
C34 H34B 0.9600
C34 H34C 0.9600
C35 C36 1.496(8)
C35 H35A 0.9700
C35 H35B 0.9700
C36 H36A 0.9700
C36 H36B 0.9700
C37 C38 1.523(8)
C37 H37A 0.9700
C37 H37B 0.9700
C38 H38A 0.9700
C38 H38B 0.9700
C39 C40 1.488(7)
C39 H39A 0.9700
C39 H39B 0.9700
C40 H40A 0.9700
C40 H40B 0.9700
C41 C42 1.501(8)
C41 H41A 0.9700
C41 H41B 0.9700
C42 H42A 0.9700
C42 H42B 0.9700
C43 C44 1.389(8)
C43 C48 1.393(8)
C44 C45 1.391(9)
C44 H44 0.9300
C45 C46 1.385(8)
C45 H45 0.9300
C46 C47 1.386(8)
C46 C49 1.514(9)
C47 C48 1.386(8)
C47 H47 0.9300
C48 H48 0.9300
C49 H49A 0.9600
C49 H49B 0.9600
C49 H49C 0.9600
S2 O16 1.431(5)
S2 O15 1.433(5)
S2 N2 1.615(5)
S2 C92 1.761(7)
O9 C50 1.383(6)
O9 C78 1.421(7)
O10 C69 1.388(6)
O10 C81 1.425(7)
O11 C84 1.376(7)
O11 C76 1.390(7)
O12 C85 1.410(6)
O12 C86 1.421(7)
O13 C90 1.339(9)
O13 C89 1.437(7)
O14 C62 1.388(6)
O14 C91 1.434(7)
N2 C87 1.471(8)
N2 C88 1.488(8)
C50 C55 1.383(8)
C50 C51 1.384(8)
C51 C52 1.386(8)
C51 C77 1.509(8)
C52 C53 1.377(8)
C52 H52 0.9300
C53 C54 1.375(8)
C53 H53 0.9300
C54 C55 1.397(8)
C54 H54 0.9300
C55 C56 1.539(8)
C56 C57 1.499(8)
C56 H56A 0.9700
C56 H56B 0.9700
C57 C62 1.391(8)
C57 C58 1.392(8)
C58 C59 1.378(8)
C58 H58 0.9300
C59 C60 1.387(8)
C59 H59 0.9300
C60 C61 1.392(8)
C60 H60 0.9300
C61 C62 1.390(8)
C61 C63 1.511(8)
C63 C64 1.534(8)
C63 H63A 0.9700
C63 H63B 0.9700
C64 C69 1.373(8)
C64 C65 1.399(8)
C65 C66 1.381(8)
C65 H65 0.9300
C66 C67 1.390(9)
C66 H66 0.9300
C67 C68 1.379(8)
C67 H67 0.9300
C68 C69 1.398(8)
C68 C70 1.506(8)
C70 C71 1.535(8)
C70 H70A 0.9700
C70 H70B 0.9700
C71 C76 1.386(8)
C71 C72 1.398(8)
C72 C73 1.381(8)
C72 H72 0.9300
C73 C74 1.381(9)
C73 H73 0.9300
C74 C75 1.398(8)
C74 H74 0.9300
C75 C76 1.376(8)
C75 C77 1.525(8)
C77 H77A 0.9700
C77 H77B 0.9700
C78 C79 1.459(10)
C78 H78A 0.9700
C78 H78B 0.9700
C79 C80 1.411(11)
C79 H79A 0.9700
C79 H79B 0.9700
C80 H80A 0.9600
C80 H80B 0.9600
C80 H80C 0.9600
C81 C82 1.504(8)
C81 H81A 0.9700
C81 H81B 0.9700
C82 C83 1.527(9)
C82 H82A 0.9700
C82 H82B 0.9700
C83 H83A 0.9600
C83 H83B 0.9600
C83 H83C 0.9600
C84 C85 1.520(9)
C84 H84A 0.9700
C84 H84B 0.9700
C85 H85A 0.9700
C85 H85B 0.9700
C86 C87 1.508(9)
C86 H86A 0.9700
C86 H86B 0.9700
C87 H87A 0.9700
C87 H87B 0.9700
C88 C89 1.554(10)
C88 H88A 0.9700
C88 H88B 0.9700
C89 H89A 0.9700
C89 H89B 0.9700
C90 C91 1.508(9)
C90 H90A 0.9700
C90 H90B 0.9700
C91 H91A 0.9700
C91 H91B 0.9700
C92 C93 1.387(9)
C92 C97 1.394(9)
C93 C94 1.379(8)
C93 H93 0.9300
C94 C95 1.393(8)
C94 H94 0.9300
C95 C96 1.391(8)
C95 C98 1.501(8)
C96 C97 1.378(8)
C96 H96 0.9300
C97 H97 0.9300
C98 H98A 0.9600
C98 H98B 0.9600
C98 H98C 0.9600
